data_2020630
loop_
_publ_author_name
'Tacke, Matthias'
'Dada, Oyinlola'
'O'Beirne, Cillian'
'Zhu, Xiangming'
'M\"uller-Bunz, Helge'

_publ_section_title
;
 The non-isomorphous crystal structures of NHC---Au---Cl and NHC---Au---Br
 (NHC is 1,3-dibenzyl-4,5-diphenylimidazol-2-ylidene)
;
_journal_coeditor_code FA3393
_journal_issue 11
_journal_name_full 'Acta Crystallographica Section C'
_journal_page_first 857
_journal_page_last 860
_journal_paper_doi 10.1107/S2053229616015205
_journal_volume 72
_journal_year 2016
_chemical_formula_iupac '[Au Cl (C29 H24 N2)]'
_chemical_formula_moiety 'C29 H24 Au Cl N2'
_chemical_formula_sum 'C29 H24 Au Cl N2'
_chemical_formula_weight 632.92
_chemical_name_systematic
;
Chlorido(1,3-dibenzyl-4,5-diphenylimidazol-2-ylidene)gold
;
_space_group_IT_number 2
_symmetry_cell_setting triclinic
_symmetry_space_group_name_Hall '-P 1'
_symmetry_space_group_name_H-M 'P -1'
_atom_sites_solution_hydrogens geom
_atom_sites_solution_primary direct
_atom_sites_solution_secondary difmap
_audit_creation_method SHELXL-97
_cell_angle_alpha 98.249(2)
_cell_angle_beta 95.337(2)
_cell_angle_gamma 102.467(2)
_cell_formula_units_Z 2
_cell_length_a 6.96860(10)
_cell_length_b 11.8758(2)
_cell_length_c 15.1008(2)
_cell_measurement_reflns_used 19517
_cell_measurement_temperature 100(2)
_cell_measurement_theta_max 76.7640
_cell_measurement_theta_min 4.4440
_cell_volume 1197.63(3)
_computing_cell_refinement
;
<i>CrysAlis PRO</i> (Agilent, 2014)
;
_computing_data_collection
;
<i>CrysAlis PRO</i> (Agilent, 2014)
;
_computing_data_reduction
;
<i>CrysAlis PRO</i> (Agilent, 2014)
;
_computing_molecular_graphics
;
DIAMOND (Brandenburg, 1999)
;
_computing_publication_material
;
publCIF (Westrip, 2010)
;
_computing_structure_refinement
;
SHELXL97 (Sheldrick, 2008)
;
_computing_structure_solution
;
SHELXS97 (Sheldrick, 2008)
;
_diffrn_ambient_temperature 100(2)
_diffrn_detector_area_resol_mean 10.3196
_diffrn_measured_fraction_theta_full 0.993
_diffrn_measured_fraction_theta_max 0.993
_diffrn_measurement_device_type
;
Agilent SuperNova Dual (Cu at zero) Source diffractometer with an Atlas
detector
;
_diffrn_measurement_method '\w scans'
_diffrn_radiation_monochromator mirror
_diffrn_radiation_source 'SuperNova (Cu) X-ray Source'
_diffrn_radiation_type CuK\a
_diffrn_radiation_wavelength 1.54184
_diffrn_reflns_av_R_equivalents 0.0600
_diffrn_reflns_av_sigmaI/netI 0.0262
_diffrn_reflns_limit_h_max 8
_diffrn_reflns_limit_h_min -8
_diffrn_reflns_limit_k_max 13
_diffrn_reflns_limit_k_min -14
_diffrn_reflns_limit_l_max 19
_diffrn_reflns_limit_l_min -18
_diffrn_reflns_number 47539
_diffrn_reflns_theta_full 76.70
_diffrn_reflns_theta_max 76.70
_diffrn_reflns_theta_min 3.87
_exptl_absorpt_coefficient_mu 12.710
_exptl_absorpt_correction_T_max 0.786
_exptl_absorpt_correction_T_min 0.307
_exptl_absorpt_correction_type analytical
_exptl_absorpt_process_details
;
[<i>CrysAlis PRO</i> (Agilent, 2014), based on expressions derived by
Clark & Reid (1995)]
;
_exptl_crystal_colour colourless
_exptl_crystal_density_diffrn 1.755
_exptl_crystal_density_method 'not measured'
_exptl_crystal_description needle
_exptl_crystal_F_000 616
_exptl_crystal_size_max 0.1473
_exptl_crystal_size_mid 0.0344
_exptl_crystal_size_min 0.0210
_refine_diff_density_max 0.836
_refine_diff_density_min -0.847
_refine_ls_extinction_method none
_refine_ls_goodness_of_fit_ref 1.074
_refine_ls_hydrogen_treatment constr
_refine_ls_matrix_type full
_refine_ls_number_parameters 298
_refine_ls_number_reflns 5011
_refine_ls_number_restraints 0
_refine_ls_restrained_S_all 1.074
_refine_ls_R_factor_all 0.0231
_refine_ls_R_factor_gt 0.0200
_refine_ls_shift/su_max 0.004
_refine_ls_shift/su_mean 0.000
_refine_ls_structure_factor_coef Fsqd
_refine_ls_weighting_details 'calc w=1/[\s^2^(Fo^2^)+(0.0241P)^2^+0.6779P] where P=(Fo^2^+2Fc^2^)/3'
_refine_ls_weighting_scheme calc
_refine_ls_wR_factor_gt 0.0469
_refine_ls_wR_factor_ref 0.0478
_reflns_number_gt 4649
_reflns_number_total 5011
_reflns_threshold_expression I>2\s(I)
_cod_data_source_file fa3393sup1.cif
_cod_data_source_block 1
_cod_depositor_comments 'Adding full bibliography for 2020630--2020631.cif.'
_cod_database_code 2020630
_cod_database_fobs_code 2020630

loop_
_symmetry_equiv_pos_as_xyz
'x, y, z'
'-x, -y, -z'

loop_
_atom_site_type_symbol
_atom_site_label
_atom_site_fract_x
_atom_site_fract_y
_atom_site_fract_z
_atom_site_U_iso_or_equiv
_atom_site_adp_type
_atom_site_calc_flag
_atom_site_refinement_flags
_atom_site_occupancy
_atom_site_symmetry_multiplicity
Au Au1 0.255623(16) 1.012733(11) 0.473642(8) 0.01793(4) Uani d . 1 1
Cl Cl1 0.27277(9) 1.05921(6) 0.33134(4) 0.02018(13) Uani d . 1 1
C C1 0.3856(4) 1.3206(3) 0.8164(2) 0.0236(6) Uani d . 1 1
H H1 0.2572 1.3310 0.8259 0.028 Uiso calc R 1 1
C C2 0.5491(5) 1.3815(3) 0.8778(2) 0.0272(6) Uani d . 1 1
H H2 0.5314 1.4326 0.9292 0.033 Uiso calc R 1 1
C C3 0.7367(5) 1.3681(3) 0.8645(2) 0.0304(7) Uani d . 1 1
H H3 0.8478 1.4086 0.9071 0.036 Uiso calc R 1 1
C C4 0.7616(5) 1.2950(3) 0.7883(3) 0.0354(8) Uani d . 1 1
H H4 0.8908 1.2873 0.7779 0.042 Uiso calc R 1 1
C C5 0.5982(4) 1.2328(3) 0.7270(2) 0.0279(7) Uani d . 1 1
H H5 0.6162 1.1821 0.6753 0.033 Uiso calc R 1 1
C C6 0.4091(4) 1.2448(3) 0.74136(19) 0.0200(5) Uani d . 1 1
C C7 0.2302(4) 1.1694(3) 0.67845(19) 0.0198(5) Uani d . 1 1
H H7A 0.1072 1.1838 0.7009 0.024 Uiso calc R 1 1
H H7B 0.2333 1.1909 0.6175 0.024 Uiso calc R 1 1
N N1 0.2302(3) 1.0447(2) 0.67305(15) 0.0166(4) Uani d . 1 1
C C8 0.2404(4) 0.9721(2) 0.59558(18) 0.0157(5) Uani d . 1 1
C C9 0.2262(4) 0.9865(3) 0.74598(19) 0.0188(5) Uani d . 1 1
C C11 0.2250(4) 1.0439(3) 0.83980(18) 0.0187(5) Uani d . 1 1
C C12 0.3987(4) 1.0682(3) 0.90049(19) 0.0220(6) Uani d . 1 1
H H12 0.5130 1.0449 0.8822 0.026 Uiso calc R 1 1
C C13 0.4039(5) 1.1264(3) 0.9875(2) 0.0258(6) Uani d . 1 1
H H13 0.5222 1.1436 1.0286 0.031 Uiso calc R 1 1
C C14 0.2365(5) 1.1597(3) 1.0144(2) 0.0285(7) Uani d . 1 1
H H14 0.2407 1.1998 1.0740 0.034 Uiso calc R 1 1
C C15 0.0629(5) 1.1347(3) 0.9549(2) 0.0301(7) Uani d . 1 1
H H15 -0.0519 1.1568 0.9739 0.036 Uiso calc R 1 1
C C16 0.0571(4) 1.0771(3) 0.8673(2) 0.0248(6) Uani d . 1 1
H H16 -0.0612 1.0606 0.8262 0.030 Uiso calc R 1 1
C C10 0.2358(4) 0.8762(3) 0.71339(18) 0.0171(5) Uani d . 1 1
C C17 0.2350(4) 0.7779(3) 0.76422(18) 0.0195(5) Uani d . 1 1
C C18 0.3948(4) 0.7249(3) 0.77107(19) 0.0219(6) Uani d . 1 1
H H18 0.5064 0.7496 0.7410 0.026 Uiso calc R 1 1
C C19 0.3908(5) 0.6357(3) 0.8220(2) 0.0257(6) Uani d . 1 1
H H19 0.4989 0.5990 0.8260 0.031 Uiso calc R 1 1
C C20 0.2292(5) 0.6004(3) 0.8670(2) 0.0288(7) Uani d . 1 1
H H20 0.2272 0.5397 0.9019 0.035 Uiso calc R 1 1
C C21 0.0706(5) 0.6533(3) 0.8611(2) 0.0317(7) Uani d . 1 1
H H21 -0.0393 0.6294 0.8924 0.038 Uiso calc R 1 1
C C22 0.0722(5) 0.7410(3) 0.8095(2) 0.0269(6) Uani d . 1 1
H H22 -0.0376 0.7763 0.8048 0.032 Uiso calc R 1 1
N N2 0.2429(3) 0.8686(2) 0.62143(15) 0.0179(5) Uani d . 1 1
C C23 0.2595(4) 0.7665(3) 0.55930(19) 0.0195(5) Uani d . 1 1
H H23A 0.3197 0.7153 0.5940 0.023 Uiso calc R 1 1
H H23B 0.3507 0.7927 0.5159 0.023 Uiso calc R 1 1
C C24 0.0645(4) 0.6950(3) 0.50668(19) 0.0186(5) Uani d . 1 1
C C25 -0.1168(4) 0.6976(3) 0.5366(2) 0.0217(6) Uani d . 1 1
H H25 -0.1225 0.7475 0.5909 0.026 Uiso calc R 1 1
C C26 -0.2912(4) 0.6267(3) 0.4870(2) 0.0254(6) Uani d . 1 1
H H26 -0.4152 0.6288 0.5078 0.030 Uiso calc R 1 1
C C27 -0.2842(5) 0.5536(3) 0.4078(2) 0.0265(6) Uani d . 1 1
H H27 -0.4031 0.5058 0.3742 0.032 Uiso calc R 1 1
C C28 -0.1022(5) 0.5504(3) 0.3778(2) 0.0278(7) Uani d . 1 1
H H28 -0.0964 0.5004 0.3236 0.033 Uiso calc R 1 1
C C29 0.0710(4) 0.6207(3) 0.4274(2) 0.0236(6) Uani d . 1 1
H H29 0.1951 0.6180 0.4070 0.028 Uiso calc R 1 1

loop_
_atom_site_aniso_label
_atom_site_aniso_U_11
_atom_site_aniso_U_22
_atom_site_aniso_U_33
_atom_site_aniso_U_12
_atom_site_aniso_U_13
_atom_site_aniso_U_23
Au1 0.01714(6) 0.02168(7) 0.01443(6) 0.00492(4) 0.00176(4) 0.00082(4)
Cl1 0.0189(3) 0.0282(4) 0.0134(3) 0.0053(2) 0.0019(2) 0.0036(2)
C1 0.0253(14) 0.0200(15) 0.0257(14) 0.0083(11) 0.0021(11) 0.0009(12)
C2 0.0331(15) 0.0214(16) 0.0243(14) 0.0064(12) -0.0012(12) -0.0021(12)
C3 0.0269(15) 0.0229(17) 0.0356(17) -0.0008(12) -0.0055(12) 0.0022(13)
C4 0.0204(14) 0.035(2) 0.049(2) 0.0049(13) 0.0048(13) 0.0020(16)
C5 0.0245(14) 0.0280(17) 0.0290(15) 0.0037(12) 0.0077(12) -0.0018(13)
C6 0.0245(13) 0.0139(14) 0.0219(13) 0.0040(10) 0.0029(10) 0.0044(11)
C7 0.0204(12) 0.0187(14) 0.0206(13) 0.0063(10) -0.0005(10) 0.0036(11)
N1 0.0171(10) 0.0180(12) 0.0141(10) 0.0049(8) 0.0013(8) 0.0004(9)
C8 0.0107(10) 0.0127(13) 0.0222(13) 0.0007(9) 0.0006(9) 0.0027(10)
C9 0.0182(12) 0.0205(15) 0.0178(13) 0.0060(10) 0.0024(10) 0.0017(11)
C11 0.0250(13) 0.0173(14) 0.0134(12) 0.0039(11) 0.0030(10) 0.0018(10)
C12 0.0266(14) 0.0210(15) 0.0194(13) 0.0083(11) 0.0017(11) 0.0031(11)
C13 0.0315(15) 0.0258(16) 0.0174(13) 0.0062(12) -0.0033(11) -0.0002(12)
C14 0.0351(16) 0.0266(17) 0.0196(14) 0.0031(13) 0.0055(12) -0.0045(12)
C15 0.0261(14) 0.0358(19) 0.0248(15) 0.0049(13) 0.0085(12) -0.0061(13)
C16 0.0228(13) 0.0266(16) 0.0221(14) 0.0032(11) 0.0030(11) -0.0021(12)
C10 0.0159(11) 0.0187(14) 0.0154(12) 0.0035(10) 0.0004(9) 0.0007(10)
C17 0.0256(13) 0.0147(14) 0.0163(12) 0.0036(10) 0.0008(10) -0.0008(10)
C18 0.0231(13) 0.0194(15) 0.0203(13) 0.0037(11) -0.0021(10) -0.0009(11)
C19 0.0309(15) 0.0213(16) 0.0223(14) 0.0059(12) -0.0041(11) 0.0002(12)
C20 0.0465(18) 0.0171(15) 0.0215(14) 0.0062(13) 0.0022(13) 0.0026(12)
C21 0.0414(18) 0.0265(18) 0.0303(16) 0.0088(14) 0.0165(14) 0.0057(13)
C22 0.0303(15) 0.0248(17) 0.0289(15) 0.0092(12) 0.0123(12) 0.0055(13)
N2 0.0184(10) 0.0181(12) 0.0159(10) 0.0039(9) 0.0021(8) -0.0005(9)
C23 0.0207(12) 0.0185(14) 0.0183(12) 0.0055(10) 0.0028(10) -0.0021(11)
C24 0.0218(13) 0.0162(14) 0.0181(12) 0.0046(10) 0.0027(10) 0.0030(10)
C25 0.0238(13) 0.0193(15) 0.0210(13) 0.0055(11) 0.0022(10) 0.0003(11)
C26 0.0217(13) 0.0231(16) 0.0323(16) 0.0070(11) 0.0048(11) 0.0039(12)
C27 0.0249(14) 0.0209(16) 0.0301(15) 0.0014(11) -0.0032(11) 0.0028(12)
C28 0.0322(15) 0.0251(17) 0.0217(14) 0.0039(12) 0.0020(12) -0.0048(12)
C29 0.0226(13) 0.0256(16) 0.0212(13) 0.0046(11) 0.0042(11) -0.0003(12)

loop_
_atom_type_symbol
_atom_type_description
_atom_type_scat_dispersion_real
_atom_type_scat_dispersion_imag
_atom_type_scat_source
C C 0.0181 0.0091 'International Tables Vol C Tables 4.2.6.8 and 6.1.1.4'
H H 0.0000 0.0000 'International Tables Vol C Tables 4.2.6.8 and 6.1.1.4'
N N 0.0311 0.0180 'International Tables Vol C Tables 4.2.6.8 and 6.1.1.4'
Cl Cl 0.3639 0.7018 'International Tables Vol C Tables 4.2.6.8 and 6.1.1.4'
Au Au -4.4197 7.2980 'International Tables Vol C Tables 4.2.6.8 and 6.1.1.4'

loop_
_geom_angle_atom_site_label_1
_geom_angle_atom_site_label_2
_geom_angle_atom_site_label_3
_geom_angle
_geom_angle_publ_flag
C8 Au1 Cl1 179.76(8) n
C6 C1 C2 120.3(3) n
C6 C1 H1 119.8 n
C2 C1 H1 119.8 n
C3 C2 C1 120.5(3) n
C3 C2 H2 119.7 n
C1 C2 H2 119.7 n
C2 C3 C4 119.4(3) n
C2 C3 H3 120.3 n
C4 C3 H3 120.3 n
C3 C4 C5 120.4(3) n
C3 C4 H4 119.8 n
C5 C4 H4 119.8 n
C6 C5 C4 120.1(3) n
C6 C5 H5 120.0 n
C4 C5 H5 120.0 n
C1 C6 C5 119.3(3) n
C1 C6 C7 120.9(3) n
C5 C6 C7 119.8(3) n
N1 C7 C6 110.5(2) n
N1 C7 H7A 109.6 n
C6 C7 H7A 109.6 n
N1 C7 H7B 109.6 n
C6 C7 H7B 109.6 n
H7A C7 H7B 108.1 n
C8 N1 C9 111.1(2) n
C8 N1 C7 124.4(2) n
C9 N1 C7 124.5(2) n
N2 C8 N1 104.7(2) n
N2 C8 Au1 128.0(2) n
N1 C8 Au1 127.3(2) n
C10 C9 N1 106.0(2) n
C10 C9 C11 130.4(3) n
N1 C9 C11 123.5(3) n
C16 C11 C12 119.8(3) n
C16 C11 C9 121.3(3) n
C12 C11 C9 118.9(3) n
C13 C12 C11 120.0(3) n
C13 C12 H12 120.0 n
C11 C12 H12 120.0 n
C14 C13 C12 120.0(3) n
C14 C13 H13 120.0 n
C12 C13 H13 120.0 n
C13 C14 C15 120.4(3) n
C13 C14 H14 119.8 n
C15 C14 H14 119.8 n
C14 C15 C16 119.9(3) n
C14 C15 H15 120.0 n
C16 C15 H15 120.0 n
C15 C16 C11 119.9(3) n
C15 C16 H16 120.0 n
C11 C16 H16 120.0 n
C9 C10 N2 107.6(3) n
C9 C10 C17 127.6(3) n
N2 C10 C17 124.8(3) n
C18 C17 C22 119.3(3) n
C18 C17 C10 121.9(3) n
C22 C17 C10 118.7(3) n
C19 C18 C17 120.0(3) n
C19 C18 H18 120.0 n
C17 C18 H18 120.0 n
C20 C19 C18 120.2(3) n
C20 C19 H19 119.9 n
C18 C19 H19 119.9 n
C21 C20 C19 120.2(3) n
C21 C20 H20 119.9 n
C19 C20 H20 119.9 n
C20 C21 C22 120.0(3) n
C20 C21 H21 120.0 n
C22 C21 H21 120.0 n
C21 C22 C17 120.3(3) n
C21 C22 H22 119.9 n
C17 C22 H22 119.9 n
C8 N2 C10 110.6(2) n
C8 N2 C23 122.8(2) n
C10 N2 C23 126.5(3) n
N2 C23 C24 114.6(2) n
N2 C23 H23A 108.6 n
C24 C23 H23A 108.6 n
N2 C23 H23B 108.6 n
C24 C23 H23B 108.6 n
H23A C23 H23B 107.6 n
C25 C24 C29 119.4(3) n
C25 C24 C23 122.5(3) n
C29 C24 C23 118.0(2) n
C24 C25 C26 120.1(3) n
C24 C25 H25 119.9 n
C26 C25 H25 119.9 n
C27 C26 C25 120.3(3) n
C27 C26 H26 119.8 n
C25 C26 H26 119.8 n
C26 C27 C28 119.7(3) n
C26 C27 H27 120.2 n
C28 C27 H27 120.2 n
C29 C28 C27 119.8(3) n
C29 C28 H28 120.1 n
C27 C28 H28 120.1 n
C28 C29 C24 120.7(3) n
C28 C29 H29 119.7 n
C24 C29 H29 119.7 n

loop_
_geom_bond_atom_site_label_1
_geom_bond_atom_site_label_2
_geom_bond_distance
_geom_bond_publ_flag
Au1 C8 1.976(3) n
Au1 Cl1 2.3013(6) n
C1 C6 1.388(4) n
C1 C2 1.391(4) n
C1 H1 0.9500 n
C2 C3 1.380(5) n
C2 H2 0.9500 n
C3 C4 1.386(5) n
C3 H3 0.9500 n
C4 C5 1.395(5) n
C4 H4 0.9500 n
C5 C6 1.389(4) n
C5 H5 0.9500 n
C6 C7 1.520(4) n
C7 N1 1.471(4) n
C7 H7A 0.9900 n
C7 H7B 0.9900 n
N1 C8 1.367(3) n
N1 C9 1.381(4) n
C8 N2 1.346(4) n
C9 C10 1.350(4) n
C9 C11 1.483(4) n
C11 C16 1.393(4) n
C11 C12 1.398(4) n
C12 C13 1.387(4) n
C12 H12 0.9500 n
C13 C14 1.387(5) n
C13 H13 0.9500 n
C14 C15 1.388(5) n
C14 H14 0.9500 n
C15 C16 1.392(4) n
C15 H15 0.9500 n
C16 H16 0.9500 n
C10 N2 1.385(3) n
C10 C17 1.486(4) n
C17 C18 1.395(4) n
C17 C22 1.401(4) n
C18 C19 1.392(5) n
C18 H18 0.9500 n
C19 C20 1.387(5) n
C19 H19 0.9500 n
C20 C21 1.386(5) n
C20 H20 0.9500 n
C21 C22 1.387(5) n
C21 H21 0.9500 n
C22 H22 0.9500 n
N2 C23 1.455(4) n
C23 C24 1.519(4) n
C23 H23A 0.9900 n
C23 H23B 0.9900 n
C24 C25 1.385(4) n
C24 C29 1.392(4) n
C25 C26 1.398(4) n
C25 H25 0.9500 n
C26 C27 1.385(5) n
C26 H26 0.9500 n
C27 C28 1.392(5) n
C27 H27 0.9500 n
C28 C29 1.390(4) n
C28 H28 0.9500 n
C29 H29 0.9500 n

loop_
_geom_torsion_atom_site_label_1
_geom_torsion_atom_site_label_2
_geom_torsion_atom_site_label_3
_geom_torsion_atom_site_label_4
_geom_torsion
_geom_torsion_publ_flag
C6 C1 C2 C3 0.5(5) n
C1 C2 C3 C4 1.2(5) n
C2 C3 C4 C5 -1.9(6) n
C3 C4 C5 C6 0.8(6) n
C2 C1 C6 C5 -1.7(5) n
C2 C1 C6 C7 174.3(3) n
C4 C5 C6 C1 1.0(5) n
C4 C5 C6 C7 -175.0(3) n
C1 C6 C7 N1 -121.6(3) n
C5 C6 C7 N1 54.4(4) n
C6 C7 N1 C8 -118.6(3) n
C6 C7 N1 C9 59.3(3) n
C9 N1 C8 N2 -0.1(3) n
C7 N1 C8 N2 178.0(2) n
C9 N1 C8 Au1 -178.54(18) n
C7 N1 C8 Au1 -0.4(4) n
C8 N1 C9 C10 0.6(3) n
C7 N1 C9 C10 -177.6(2) n
C8 N1 C9 C11 177.0(2) n
C7 N1 C9 C11 -1.2(4) n
C10 C9 C11 C16 -111.8(4) n
N1 C9 C11 C16 72.7(4) n
C10 C9 C11 C12 70.4(4) n
N1 C9 C11 C12 -105.1(3) n
C16 C11 C12 C13 -0.7(5) n
C9 C11 C12 C13 177.1(3) n
C11 C12 C13 C14 0.5(5) n
C12 C13 C14 C15 0.2(5) n
C13 C14 C15 C16 -0.8(5) n
C14 C15 C16 C11 0.6(5) n
C12 C11 C16 C15 0.1(5) n
C9 C11 C16 C15 -177.6(3) n
N1 C9 C10 N2 -0.8(3) n
C11 C9 C10 N2 -176.9(3) n
N1 C9 C10 C17 -179.6(3) n
C11 C9 C10 C17 4.3(5) n
C9 C10 C17 C18 -117.8(3) n
N2 C10 C17 C18 63.6(4) n
C9 C10 C17 C22 59.5(4) n
N2 C10 C17 C22 -119.1(3) n
C22 C17 C18 C19 0.4(4) n
C10 C17 C18 C19 177.7(3) n
C17 C18 C19 C20 -0.8(4) n
C18 C19 C20 C21 0.3(5) n
C19 C20 C21 C22 0.6(5) n
C20 C21 C22 C17 -1.0(5) n
C18 C17 C22 C21 0.4(5) n
C10 C17 C22 C21 -177.0(3) n
N1 C8 N2 C10 -0.4(3) n
Au1 C8 N2 C10 178.02(18) n
N1 C8 N2 C23 -178.0(2) n
Au1 C8 N2 C23 0.4(4) n
C9 C10 N2 C8 0.8(3) n
C17 C10 N2 C8 179.6(2) n
C9 C10 N2 C23 178.2(2) n
C17 C10 N2 C23 -2.9(4) n
C8 N2 C23 C24 -84.5(3) n
C10 N2 C23 C24 98.4(3) n
N2 C23 C24 C25 -23.0(4) n
N2 C23 C24 C29 159.8(3) n
C29 C24 C25 C26 -0.5(5) n
C23 C24 C25 C26 -177.7(3) n
C24 C25 C26 C27 0.0(5) n
C25 C26 C27 C28 0.2(5) n
C26 C27 C28 C29 0.0(5) n
C27 C28 C29 C24 -0.4(5) n
C25 C24 C29 C28 0.7(5) n
C23 C24 C29 C28 178.0(3) n
